data_4132694
loop_
_publ_author_name
'Liu, Wei'
'Ali, Siraj Z.'
'Ammann, Stephen E.'
'White, M. Christina'

_publ_contact_author
; 
M. Christina White 
University of Illinois 
Department of Chemistry 
600 South Mathews Avenue 
Urbana, Illinois  61801 
USA 
;
_publ_section_title
;
 Asymmetric Allylic C-H Alkylation via Palladium(II)/ cis-ArSOX Catalysis.
;
_journal_issue 34
_journal_name_full 'Journal of the American Chemical Society'
_journal_page_first 10658
_journal_page_last 10662
_journal_paper_doi 10.1021/jacs.8b05668
_journal_volume 140
_journal_year 2018
_chemical_absolute_configuration ad
_chemical_formula_moiety 'C20 H19 N O4'
_chemical_formula_sum 'C20 H19 N O4'
_chemical_formula_weight 337.36
_space_group_crystal_system orthorhombic
_space_group_IT_number 19
_space_group_name_Hall 'P 2ac 2ab'
_space_group_name_H-M_alt 'P 21 21 21'
_atom_sites_solution_hydrogens geom
_audit_creation_method SHELXL-2014/7
_audit_update_record
; 
? 
;
_cell_angle_alpha 90
_cell_angle_beta 90
_cell_angle_gamma 90
_cell_formula_units_Z 4
_cell_length_a 7.2794(2)
_cell_length_b 7.9760(2)
_cell_length_c 28.9295(8)
_cell_measurement_reflns_used 11826
_cell_measurement_temperature 110(2)
_cell_measurement_theta_max 68.25
_cell_measurement_theta_min 3.06
_cell_volume 1679.66(8)
_computing_cell_refinement 'SAINT V8.34A (Bruker, 2014)'
_computing_data_collection 'APEX3 V2016.9-0 (Bruker, 2016)'
_computing_data_reduction
; 
SAINT V8.34A, XPREP v2014/2, SADABS V2014/7 (Krause et al., 2015), 
;
_computing_molecular_graphics
; 
SHELXTL v2014-7 (Bruker, 2014), CrystalMaker v2.7.7 (CrystalMaker, 1994) 
;
_computing_publication_material 'XCIF V2014-2 (Bruker, 2014)'
_computing_structure_refinement 'SHELX-2014-7 (Sheldrick, 2015)'
_computing_structure_solution 'SHELX-2014-7 (Sheldrick, 2015)'
_diffrn_ambient_temperature 110(2)
_diffrn_measured_fraction_theta_full 0.999
_diffrn_measured_fraction_theta_max 0.998
_diffrn_measurement_device 'Bruker D8 Venture/Photon 100'
_diffrn_measurement_method 'profile data from \f and \w scans'
_diffrn_radiation_monochromator 'multilayer mirrors'
_diffrn_radiation_source 'microfocus sealed tube'
_diffrn_radiation_type CuK\a
_diffrn_radiation_wavelength 1.54178
_diffrn_radiation_wavelength_id dd48fsa
_diffrn_reflns_av_R_equivalents 0.0410
_diffrn_reflns_av_unetI/netI 0.0308
_diffrn_reflns_Laue_measured_fraction_full 0.999
_diffrn_reflns_Laue_measured_fraction_max 0.998
_diffrn_reflns_limit_h_max 8
_diffrn_reflns_limit_h_min -8
_diffrn_reflns_limit_k_max 9
_diffrn_reflns_limit_k_min -8
_diffrn_reflns_limit_l_max 34
_diffrn_reflns_limit_l_min -32
_diffrn_reflns_number 15671
_diffrn_reflns_point_group_measured_fraction_full 1.000
_diffrn_reflns_point_group_measured_fraction_max 0.999
_diffrn_reflns_theta_full 67.679
_diffrn_reflns_theta_max 68.249
_diffrn_reflns_theta_min 3.055
_exptl_absorpt_coefficient_mu 0.762
_exptl_absorpt_correction_T_max 1.0000
_exptl_absorpt_correction_T_min 0.7163
_exptl_absorpt_correction_type integration
_exptl_absorpt_process_details 'SADABS V2014/7 (Krause et al., 2015)'
_exptl_crystal_colour colourless
_exptl_crystal_density_diffrn 1.334
_exptl_crystal_density_method 'not measured'
_exptl_crystal_description column
_exptl_crystal_F_000 712
_exptl_crystal_id dd48fsa
_exptl_crystal_preparation
; 
The data crystal was mounted using oil (Paratone-N, Exxon) to a 
0.3 mm cryo-loop (Hampton Research) with the (-1 0 -8) scattering 
planes roughly normal to the spindle axis. 
;
_exptl_crystal_size_max 0.574
_exptl_crystal_size_mid 0.185
_exptl_crystal_size_min 0.157
_refine_diff_density_max 0.221
_refine_diff_density_min -0.171
_refine_diff_density_rms 0.053
_refine_ls_abs_structure_details 'Flack (1983),  1262 Friedels'
_refine_ls_abs_structure_Flack -0.01(9)
_refine_ls_extinction_coef 0.0060(5)
_refine_ls_extinction_expression Fc^*^=kFc[1+0.001xFc^2^\l^3^/sin(2\q)]^-1/4^
_refine_ls_extinction_method 'SHELXL-2014/7 (Sheldrick 2014'
_refine_ls_goodness_of_fit_ref 1.071
_refine_ls_hydrogen_treatment constr
_refine_ls_matrix_type full
_refine_ls_number_parameters 227
_refine_ls_number_reflns 3063
_refine_ls_number_restraints 0
_refine_ls_restrained_S_all 1.071
_refine_ls_R_factor_all 0.0316
_refine_ls_R_factor_gt 0.0293
_refine_ls_shift/su_max 0.001
_refine_ls_shift/su_mean 0.000
_refine_ls_structure_factor_coef Fsqd
_refine_ls_weighting_details 'w=1/[\s^2^(Fo^2^)+(0.0334P)^2^+0.3297P] where P=(Fo^2^+2Fc^2^)/3'
_refine_ls_weighting_scheme calc
_refine_ls_wR_factor_gt 0.0695
_refine_ls_wR_factor_ref 0.0709
_reflns_Friedel_coverage 0.701
_reflns_Friedel_fraction_full 1.000
_reflns_Friedel_fraction_max 1.000
_reflns_number_gt 2933
_reflns_number_total 3063
_reflns_threshold_expression 'I > 2\s(I)'
_cod_data_source_file ja8b05668_si_005.cif
_cod_data_source_block dd48fsa
_cod_database_code 4132694
_shelx_shelxl_version_number 2014/7
_shelx_space_group_comment
; 
The symmetry employed for this shelxl refinement is uniquely defined 
by the following loop, which should always be used as a source of 
symmetry information in preference to the above space-group names. 
They are only intended as comments. 
;
_shelx_estimated_absorpt_t_min 0.669
_shelx_estimated_absorpt_t_max 0.890

loop_
_space_group_symop_operation_xyz
'x, y, z'
'-x+1/2, -y, z+1/2'
'-x, y+1/2, -z+1/2'
'x+1/2, -y+1/2, -z'

loop_
_atom_site_label
_atom_site_type_symbol
_atom_site_fract_x
_atom_site_fract_y
_atom_site_fract_z
_atom_site_U_iso_or_equiv
_atom_site_adp_type
_atom_site_occupancy
_atom_site_site_symmetry_order
_atom_site_calc_flag
_atom_site_refinement_flags_posn
_atom_site_refinement_flags_adp
O1 O 0.8430(2) 0.25476(17) 1.00573(4) 0.0232(3) Uani 1 1 d . .
O2 O 0.8602(2) 0.09123(16) 1.10619(5) 0.0267(4) Uani 1 1 d . .
O3 O 1.08277(18) 0.26503(18) 1.09437(5) 0.0274(3) Uani 1 1 d . .
O4 O 0.75228(19) 0.73803(16) 0.89084(4) 0.0197(3) Uani 1 1 d . .
N1 N 0.9191(2) 0.22926(19) 1.09525(5) 0.0178(3) Uani 1 1 d . .
C1 C 0.8043(3) 0.3791(2) 1.02792(6) 0.0150(4) Uani 1 1 d . .
C2 C 0.7841(3) 0.3666(2) 1.08092(6) 0.0144(4) Uani 1 1 d . .
C3 C 0.8404(3) 0.5279(2) 1.10565(6) 0.0156(4) Uani 1 1 d . .
H3A H 0.8165 0.5167 1.1392 0.019 Uiso 1 1 calc R U
H3B H 0.9736 0.5474 1.1013 0.019 Uiso 1 1 calc R U
C4 C 0.7326(3) 0.6762(2) 1.08648(6) 0.0181(4) Uani 1 1 d . .
H4A H 0.6021 0.6652 1.0956 0.022 Uiso 1 1 calc R U
H4B H 0.7807 0.7811 1.1002 0.022 Uiso 1 1 calc R U
C5 C 0.7449(3) 0.6874(2) 1.03451(6) 0.0156(4) Uani 1 1 d . .
C6 C 0.7307(3) 0.8427(2) 1.01251(7) 0.0175(4) Uani 1 1 d . .
H6A H 0.7175 0.9414 1.0306 0.021 Uiso 1 1 calc R U
C7 C 0.7355(3) 0.8551(2) 0.96497(7) 0.0172(4) Uani 1 1 d . .
H7A H 0.7270 0.9620 0.9507 0.021 Uiso 1 1 calc R U
C8 C 0.7530(2) 0.7112(2) 0.93773(6) 0.0161(4) Uani 1 1 d . .
C9 C 0.7725(3) 0.5563(2) 0.95858(6) 0.0148(4) Uani 1 1 d . .
H9A H 0.7874 0.4582 0.9403 0.018 Uiso 1 1 calc R U
C10 C 0.7699(3) 0.5457(2) 1.00696(6) 0.0147(4) Uani 1 1 d . .
C11 C 0.5866(3) 0.3106(2) 1.09095(6) 0.0174(4) Uani 1 1 d . .
H11A H 0.5015 0.3898 1.0756 0.021 Uiso 1 1 calc R U
H11B H 0.5675 0.1989 1.0768 0.021 Uiso 1 1 calc R U
C12 C 0.5362(3) 0.3004(2) 1.14123(7) 0.0186(4) Uani 1 1 d . .
H12A H 0.6045 0.2280 1.1608 0.022 Uiso 1 1 calc R U
C13 C 0.3994(3) 0.3891(2) 1.15920(7) 0.0193(4) Uani 1 1 d . .
H13A H 0.3420 0.4674 1.1391 0.023 Uiso 1 1 calc R U
C14 C 0.3261(3) 0.3805(2) 1.20660(7) 0.0189(4) Uani 1 1 d . .
C15 C 0.1826(3) 0.4870(3) 1.21888(7) 0.0254(5) Uani 1 1 d . .
H15A H 0.1360 0.5641 1.1968 0.030 Uiso 1 1 calc R U
C16 C 0.1063(3) 0.4823(3) 1.26294(8) 0.0312(5) Uani 1 1 d . .
H16A H 0.0088 0.5562 1.2708 0.037 Uiso 1 1 calc R U
C17 C 0.1727(3) 0.3699(3) 1.29530(7) 0.0298(5) Uani 1 1 d . .
H17A H 0.1203 0.3654 1.3253 0.036 Uiso 1 1 calc R U
C18 C 0.3157(3) 0.2641(3) 1.28367(7) 0.0277(5) Uani 1 1 d . .
H18A H 0.3619 0.1876 1.3060 0.033 Uiso 1 1 calc R U
C19 C 0.3926(3) 0.2683(3) 1.23984(7) 0.0239(4) Uani 1 1 d . .
H19A H 0.4909 0.1947 1.2323 0.029 Uiso 1 1 calc R U
C20 C 0.7994(3) 0.5988(2) 0.86199(7) 0.0223(4) Uani 1 1 d . .
H20A H 0.7941 0.6332 0.8295 0.033 Uiso 1 1 calc R U
H20B H 0.9240 0.5609 0.8694 0.033 Uiso 1 1 calc R U
H20C H 0.7124 0.5071 0.8673 0.033 Uiso 1 1 calc R U

loop_
_atom_site_aniso_label
_atom_site_aniso_U_11
_atom_site_aniso_U_22
_atom_site_aniso_U_33
_atom_site_aniso_U_23
_atom_site_aniso_U_13
_atom_site_aniso_U_12
O1 0.0385(9) 0.0143(6) 0.0166(6) -0.0017(5) 0.0026(6) 0.0035(6)
O2 0.0388(9) 0.0136(7) 0.0279(8) 0.0055(5) 0.0019(7) 0.0009(6)
O3 0.0201(7) 0.0222(7) 0.0398(8) -0.0022(7) -0.0058(6) 0.0035(6)
O4 0.0269(7) 0.0171(6) 0.0150(6) 0.0029(5) 0.0009(5) 0.0031(6)
N1 0.0248(9) 0.0147(8) 0.0140(8) -0.0016(6) -0.0019(6) 0.0008(7)
C1 0.0165(9) 0.0136(8) 0.0148(9) -0.0010(7) 0.0007(7) -0.0010(7)
C2 0.0172(9) 0.0123(8) 0.0138(9) 0.0010(7) -0.0010(7) 0.0014(7)
C3 0.0182(9) 0.0143(8) 0.0144(9) -0.0020(7) 0.0001(7) -0.0006(7)
C4 0.0243(10) 0.0132(8) 0.0168(9) -0.0025(7) 0.0001(8) 0.0015(8)
C5 0.0149(9) 0.0141(8) 0.0177(9) -0.0007(7) 0.0003(7) -0.0009(7)
C6 0.0162(9) 0.0147(9) 0.0218(9) -0.0026(8) -0.0002(8) 0.0003(7)
C7 0.0168(9) 0.0125(8) 0.0223(10) 0.0040(7) -0.0008(8) 0.0010(7)
C8 0.0137(9) 0.0194(9) 0.0151(9) 0.0032(7) -0.0004(7) -0.0010(8)
C9 0.0153(9) 0.0127(8) 0.0163(9) -0.0016(7) 0.0004(7) -0.0002(7)
C10 0.0141(9) 0.0128(9) 0.0172(9) 0.0004(7) 0.0004(7) 0.0001(7)
C11 0.0193(9) 0.0177(9) 0.0153(9) -0.0001(7) -0.0008(7) -0.0027(8)
C12 0.0193(9) 0.0202(10) 0.0163(9) 0.0018(7) -0.0008(7) -0.0050(8)
C13 0.0207(10) 0.0198(9) 0.0172(9) 0.0030(7) -0.0029(8) -0.0033(8)
C14 0.0198(10) 0.0196(9) 0.0173(9) -0.0003(7) -0.0006(7) -0.0036(8)
C15 0.0270(11) 0.0277(11) 0.0214(11) 0.0025(8) -0.0010(9) 0.0038(9)
C16 0.0302(12) 0.0376(13) 0.0257(12) -0.0030(9) 0.0052(9) 0.0067(10)
C17 0.0303(12) 0.0429(13) 0.0162(10) -0.0009(9) 0.0040(8) -0.0023(10)
C18 0.0288(11) 0.0362(11) 0.0183(10) 0.0080(9) -0.0002(8) -0.0012(10)
C19 0.0231(10) 0.0282(10) 0.0203(10) 0.0040(8) 0.0019(8) 0.0027(9)
C20 0.0298(11) 0.0208(10) 0.0162(9) -0.0006(8) 0.0031(8) -0.0001(8)

loop_
_atom_type_symbol
_atom_type_description
_atom_type_scat_dispersion_real
_atom_type_scat_dispersion_imag
_atom_type_scat_source
C C 0.0181 0.0091 'International Tables Vol C Tables 4.2.6.8 and 6.1.1.4'
H H 0.0000 0.0000 'International Tables Vol C Tables 4.2.6.8 and 6.1.1.4'
N N 0.0311 0.0180 'International Tables Vol C Tables 4.2.6.8 and 6.1.1.4'
O O 0.0492 0.0322 'International Tables Vol C Tables 4.2.6.8 and 6.1.1.4'

loop_
_exptl_crystal_face_index_h
_exptl_crystal_face_index_k
_exptl_crystal_face_index_l
_exptl_crystal_face_perp_dist
1.00 0.00 0.00 0.2870
-1.00 0.00 0.00 0.2210
0.00 0.00 1.00 0.0820
0.00 0.00 -1.00 0.0810
0.00 -2.00 -1.00 0.0780
0.00 2.00 1.00 0.0500

loop_
_geom_angle_atom_site_label_1
_geom_angle_atom_site_label_2
_geom_angle_atom_site_label_3
_geom_angle
C8 O4 C20 117.01(14)
O2 N1 O3 123.78(16)
O2 N1 C2 119.31(16)
O3 N1 C2 116.90(15)
O1 C1 C10 123.72(16)
O1 C1 C2 119.61(16)
C10 C1 C2 116.66(15)
C3 C2 N1 107.69(14)
C3 C2 C11 114.09(15)
N1 C2 C11 110.04(14)
C3 C2 C1 112.65(15)
N1 C2 C1 104.75(13)
C11 C2 C1 107.22(14)
C4 C3 C2 110.18(15)
C4 C3 H3A 109.6
C2 C3 H3A 109.6
C4 C3 H3B 109.6
C2 C3 H3B 109.6
H3A C3 H3B 108.1
C5 C4 C3 112.23(15)
C5 C4 H4A 109.2
C3 C4 H4A 109.2
C5 C4 H4B 109.2
C3 C4 H4B 109.2
H4A C4 H4B 107.9
C10 C5 C6 117.90(16)
C10 C5 C4 121.92(16)
C6 C5 C4 120.18(16)
C7 C6 C5 121.09(17)
C7 C6 H6A 119.5
C5 C6 H6A 119.5
C6 C7 C8 120.36(17)
C6 C7 H7A 119.8
C8 C7 H7A 119.8
O4 C8 C9 124.83(16)
O4 C8 C7 115.36(16)
C9 C8 C7 119.80(16)
C8 C9 C10 119.25(17)
C8 C9 H9A 120.4
C10 C9 H9A 120.4
C5 C10 C9 121.52(17)
C5 C10 C1 120.98(16)
C9 C10 C1 117.43(16)
C12 C11 C2 115.36(15)
C12 C11 H11A 108.4
C2 C11 H11A 108.4
C12 C11 H11B 108.4
C2 C11 H11B 108.4
H11A C11 H11B 107.5
C13 C12 C11 122.25(18)
C13 C12 H12A 118.9
C11 C12 H12A 118.9
C12 C13 C14 127.71(18)
C12 C13 H13A 116.1
C14 C13 H13A 116.1
C15 C14 C19 118.30(19)
C15 C14 C13 118.75(18)
C19 C14 C13 122.94(18)
C16 C15 C14 121.1(2)
C16 C15 H15A 119.4
C14 C15 H15A 119.4
C17 C16 C15 119.9(2)
C17 C16 H16A 120.1
C15 C16 H16A 120.1
C18 C17 C16 119.6(2)
C18 C17 H17A 120.2
C16 C17 H17A 120.2
C17 C18 C19 120.8(2)
C17 C18 H18A 119.6
C19 C18 H18A 119.6
C18 C19 C14 120.2(2)
C18 C19 H19A 119.9
C14 C19 H19A 119.9
O4 C20 H20A 109.5
O4 C20 H20B 109.5
H20A C20 H20B 109.5
O4 C20 H20C 109.5
H20A C20 H20C 109.5
H20B C20 H20C 109.5

loop_
_geom_bond_atom_site_label_1
_geom_bond_atom_site_label_2
_geom_bond_distance
O1 C1 1.215(2)
O2 N1 1.223(2)
O3 N1 1.225(2)
O4 C8 1.373(2)
O4 C20 1.431(2)
N1 C2 1.529(2)
C1 C10 1.481(2)
C1 C2 1.544(2)
C2 C3 1.528(2)
C2 C11 1.533(3)
C3 C4 1.524(3)
C3 H3A 0.9900
C3 H3B 0.9900
C4 C5 1.509(2)
C4 H4A 0.9900
C4 H4B 0.9900
C5 C10 1.395(2)
C5 C6 1.396(3)
C6 C7 1.379(3)
C6 H6A 0.9500
C7 C8 1.398(3)
C7 H7A 0.9500
C8 C9 1.382(3)
C9 C10 1.402(3)
C9 H9A 0.9500
C11 C12 1.503(2)
C11 H11A 0.9900
C11 H11B 0.9900
C12 C13 1.327(3)
C12 H12A 0.9500
C13 C14 1.473(3)
C13 H13A 0.9500
C14 C15 1.393(3)
C14 C19 1.400(3)
C15 C16 1.391(3)
C15 H15A 0.9500
C16 C17 1.384(3)
C16 H16A 0.9500
C17 C18 1.381(3)
C17 H17A 0.9500
C18 C19 1.386(3)
C18 H18A 0.9500
C19 H19A 0.9500
C20 H20A 0.9800
C20 H20B 0.9800
C20 H20C 0.9800

loop_
_geom_torsion_atom_site_label_1
_geom_torsion_atom_site_label_2
_geom_torsion_atom_site_label_3
_geom_torsion_atom_site_label_4
_geom_torsion
O2 N1 C2 C3 134.47(16)
O3 N1 C2 C3 -46.5(2)
O2 N1 C2 C11 9.5(2)
O3 N1 C2 C11 -171.43(15)
O2 N1 C2 C1 -105.41(17)
O3 N1 C2 C1 73.61(19)
O1 C1 C2 C3 148.28(17)
C10 C1 C2 C3 -33.1(2)
O1 C1 C2 N1 31.5(2)
C10 C1 C2 N1 -149.90(16)
O1 C1 C2 C11 -85.4(2)
C10 C1 C2 C11 93.18(18)
N1 C2 C3 C4 170.10(14)
C11 C2 C3 C4 -67.44(19)
C1 C2 C3 C4 55.1(2)
C2 C3 C4 C5 -52.3(2)
C3 C4 C5 C10 28.8(3)
C3 C4 C5 C6 -151.35(18)
C10 C5 C6 C7 2.0(3)
C4 C5 C6 C7 -177.87(18)
C5 C6 C7 C8 0.6(3)
C20 O4 C8 C9 -8.7(3)
C20 O4 C8 C7 170.17(17)
C6 C7 C8 O4 178.62(16)
C6 C7 C8 C9 -2.4(3)
O4 C8 C9 C10 -179.63(17)
C7 C8 C9 C10 1.5(3)
C6 C5 C10 C9 -2.9(3)
C4 C5 C10 C9 176.96(17)
C6 C5 C10 C1 173.97(17)
C4 C5 C10 C1 -6.2(3)
C8 C9 C10 C5 1.1(3)
C8 C9 C10 C1 -175.80(17)
O1 C1 C10 C5 -173.25(18)
C2 C1 C10 C5 8.2(3)
O1 C1 C10 C9 3.7(3)
C2 C1 C10 C9 -174.80(16)
C3 C2 C11 C12 -51.2(2)
N1 C2 C11 C12 69.95(19)
C1 C2 C11 C12 -176.67(15)
C2 C11 C12 C13 121.0(2)
C11 C12 C13 C14 174.44(18)
C12 C13 C14 C15 179.0(2)
C12 C13 C14 C19 -1.8(3)
C19 C14 C15 C16 -0.2(3)
C13 C14 C15 C16 179.0(2)
C14 C15 C16 C17 -0.3(4)
C15 C16 C17 C18 0.6(4)
C16 C17 C18 C19 -0.5(3)
C17 C18 C19 C14 0.0(3)
C15 C14 C19 C18 0.3(3)
C13 C14 C19 C18 -178.85(19)
